data_7014273
loop_
_publ_author_name
'Salmon, Lionel'
'Thu\'ery, Pierre'
'Ephritikhine, Michel'

_publ_section_title
;
 Synthesis and crystal structure of tetra- and hexanuclear uranium(IV)
 complexes with hexadentate compartmental Schiff-base ligands.
;
_journal_issue 24
_journal_name_full 'Dalton transactions (Cambridge, England : 2003)'
_journal_page_first 4139
_journal_page_last 4145
_journal_paper_doi 10.1039/b414626c
_journal_year 2004
_chemical_formula_sum 'C98 H94 Cl8 N14 O16 U4'
_chemical_formula_weight 2959.59
_space_group_IT_number 2
_symmetry_cell_setting triclinic
_symmetry_space_group_name_Hall '-P 1'
_symmetry_space_group_name_H-M 'P -1'
_atom_sites_solution_hydrogens geom
_atom_sites_solution_primary patter
_atom_sites_solution_secondary difmap
_audit_creation_method SHELXL-97
_cell_angle_alpha 80.235(15)
_cell_angle_beta 83.042(11)
_cell_angle_gamma 70.043(12)
_cell_formula_units_Z 1
_cell_length_a 12.233(3)
_cell_length_b 13.0849(19)
_cell_length_c 17.421(4)
_cell_measurement_reflns_used 16587
_cell_measurement_temperature 100(2)
_cell_measurement_theta_max 25.68
_cell_measurement_theta_min 4.09
_cell_volume 2577.1(10)
_computing_cell_refinement 'DENZO-SMN (Otwinowski & Minor, 1997)'
_computing_data_collection 'Kappa-CCD software (Nonius B.V., 1998)'
_computing_data_reduction 'DENZO-SMN (Otwinowski & Minor, 1997)'
_computing_molecular_graphics 'SHELXTL (Sheldrick, 1999)'
_computing_publication_material 'SHELXTL (Sheldrick, 1999)'
_computing_structure_refinement 'SHELXL-97 (Sheldrick, 1997)'
_computing_structure_solution 'SHELXS-97 (Sheldrick, 1997)'
_diffrn_ambient_temperature 100(2)
_diffrn_measured_fraction_theta_full 0.901
_diffrn_measured_fraction_theta_max 0.901
_diffrn_measurement_device_type 'Nonius Kappa-CCD'
_diffrn_measurement_method '\f scans'
_diffrn_radiation_monochromator graphite
_diffrn_radiation_source 'fine-focus sealed tube'
_diffrn_radiation_type MoK\a
_diffrn_radiation_wavelength 0.71073
_diffrn_reflns_av_R_equivalents 0.1197
_diffrn_reflns_av_sigmaI/netI 0.1826
_diffrn_reflns_limit_h_max 14
_diffrn_reflns_limit_h_min -14
_diffrn_reflns_limit_k_max 14
_diffrn_reflns_limit_k_min -15
_diffrn_reflns_limit_l_max 21
_diffrn_reflns_limit_l_min -21
_diffrn_reflns_number 16587
_diffrn_reflns_theta_full 25.68
_diffrn_reflns_theta_max 25.68
_diffrn_reflns_theta_min 4.09
_diffrn_standards_decay_% 0
_diffrn_standards_interval_time 0
_exptl_absorpt_coefficient_mu 6.542
_exptl_absorpt_correction_T_max 0.762
_exptl_absorpt_correction_T_min 0.384
_exptl_absorpt_correction_type refdelf
_exptl_absorpt_process_details 'program DELABS from PLATON (Spek, 2000)'
_exptl_crystal_colour 'translucent dark orange'
_exptl_crystal_density_diffrn 1.907
_exptl_crystal_density_meas ?
_exptl_crystal_description parallelepiped
_exptl_crystal_F_000 1412
_exptl_crystal_size_max 0.15
_exptl_crystal_size_mid 0.12
_exptl_crystal_size_min 0.04
_refine_diff_density_max 1.966
_refine_diff_density_min -1.739
_refine_diff_density_rms 0.225
_refine_ls_extinction_method none
_refine_ls_goodness_of_fit_ref 1.006
_refine_ls_hydrogen_treatment constr
_refine_ls_matrix_type full
_refine_ls_number_parameters 595
_refine_ls_number_reflns 8797
_refine_ls_number_restraints 108
_refine_ls_restrained_S_all 1.001
_refine_ls_R_factor_all 0.1481
_refine_ls_R_factor_gt 0.0800
_refine_ls_shift/su_max 0.001
_refine_ls_shift/su_mean 0.000
_refine_ls_structure_factor_coef Fsqd
_refine_ls_weighting_details 'calc w=1/[\s^2^(Fo^2^)+(0.0207P)^2^+31.3650P] where P=(Fo^2^+2Fc^2^)/3'
_refine_ls_weighting_scheme calc
_refine_ls_wR_factor_gt 0.1571
_refine_ls_wR_factor_ref 0.1884
_reflns_number_gt 5210
_reflns_number_total 8797
_reflns_threshold_expression >2sigma(I)
_cod_data_source_file b414626c.txt
_cod_data_source_block 6a.2HpyCl.2py
_cod_database_code 7014273

loop_
_symmetry_equiv_pos_as_xyz
'x, y, z'
'-x, -y, -z'

loop_
_atom_site_label
_atom_site_type_symbol
_atom_site_fract_x
_atom_site_fract_y
_atom_site_fract_z
_atom_site_U_iso_or_equiv
_atom_site_adp_type
_atom_site_occupancy
_atom_site_symmetry_multiplicity
_atom_site_calc_flag
_atom_site_refinement_flags
_atom_site_disorder_assembly
_atom_site_disorder_group
U1 U 0.16384(6) 0.17747(5) 0.82928(4) 0.0308(2) Uani 1 1 d . . .
U2 U 0.30132(6) 0.27942(5) 0.63848(4) 0.0314(2) Uani 1 1 d . . .
Cl1 Cl -0.0325(4) 0.1631(4) 0.7809(3) 0.0426(12) Uani 1 1 d . . .
Cl2 Cl 0.3335(5) 0.4609(4) 0.6772(3) 0.0523(14) Uani 1 1 d . . .
Cl3 Cl 0.4008(4) 0.3422(4) 0.4920(3) 0.0397(11) Uani 1 1 d . . .
Cl4 Cl 0.3290(5) 0.4496(4) 1.0347(4) 0.0657(18) Uani 1 1 d . . .
O1A O 0.1335(11) 0.3937(10) 0.5899(7) 0.037(3) Uani 1 1 d . . .
O2A O 0.1363(10) 0.3341(9) 0.7388(7) 0.030(3) Uani 1 1 d . . .
O3A O 0.3330(10) 0.2203(9) 0.7798(7) 0.029(3) Uani 1 1 d . . .
O4A O 0.4925(11) 0.1895(10) 0.6646(7) 0.036(3) Uani 1 1 d . . .
N1A N 0.0172(14) 0.3392(13) 0.8869(10) 0.038(4) Uani 1 1 d . . .
N2A N 0.2684(14) 0.2005(11) 0.9426(9) 0.034(4) Uani 1 1 d . . .
C1A C 0.0390(14) 0.4424(16) 0.6335(11) 0.036(5) Uani 1 1 d . . .
C2A C 0.0410(15) 0.4078(14) 0.7145(9) 0.028(4) Uani 1 1 d . . .
C3A C -0.0568(17) 0.4564(15) 0.7668(11) 0.035(4) Uani 1 1 d U . .
C4A C -0.1555(16) 0.5338(16) 0.7336(13) 0.045(5) Uani 1 1 d . . .
H4A H -0.2212 0.5643 0.7657 0.054 Uiso 1 1 calc R . .
C5A C -0.1566(19) 0.5655(16) 0.6536(13) 0.046(5) Uani 1 1 d . . .
H5A H -0.2228 0.6187 0.6335 0.055 Uiso 1 1 calc R . .
C6A C -0.0634(16) 0.5215(16) 0.6027(12) 0.041(5) Uani 1 1 d . . .
H6A H -0.0675 0.5432 0.5491 0.050 Uiso 1 1 calc R . .
C7A C -0.0596(16) 0.4242(15) 0.8505(10) 0.031(4) Uani 1 1 d . . .
H7A H -0.1206 0.4670 0.8806 0.038 Uiso 1 1 calc R . .
C8A C -0.0019(16) 0.3268(15) 0.9721(11) 0.037(5) Uani 1 1 d . . .
H8A1 H -0.0147 0.2573 0.9907 0.045 Uiso 1 1 calc R . .
H8A2 H -0.0713 0.3851 0.9870 0.045 Uiso 1 1 calc R . .
C9A C 0.1021(16) 0.3308(16) 1.0105(11) 0.039(5) Uani 1 1 d . . .
H9A1 H 0.0762 0.3519 1.0622 0.046 Uiso 1 1 calc R . .
H9A2 H 0.1308 0.3869 0.9801 0.046 Uiso 1 1 calc R . .
C10A C 0.2036(17) 0.2199(18) 1.0180(12) 0.045(5) Uani 1 1 d . . .
H10C H 0.2560 0.2206 1.0553 0.054 Uiso 1 1 calc R . .
H10D H 0.1726 0.1606 1.0373 0.054 Uiso 1 1 calc R . .
C11A C 0.3848(19) 0.1738(14) 0.9427(11) 0.039(5) Uani 1 1 d . . .
H11A H 0.4142 0.1690 0.9904 0.047 Uiso 1 1 calc R . .
C12A C 0.4688(15) 0.1517(15) 0.8770(12) 0.036(5) Uani 1 1 d . . .
C13A C 0.4404(16) 0.1744(14) 0.8006(11) 0.031(4) Uani 1 1 d . . .
C14A C 0.5279(16) 0.1612(14) 0.7380(11) 0.034(4) Uani 1 1 d . . .
C15A C 0.6440(17) 0.1179(14) 0.7555(10) 0.034(4) Uani 1 1 d . . .
H15A H 0.7020 0.1063 0.7150 0.041 Uiso 1 1 calc R . .
C16A C 0.6753(18) 0.0910(15) 0.8334(11) 0.039(5) Uani 1 1 d . . .
H16A H 0.7531 0.0635 0.8452 0.046 Uiso 1 1 calc R . .
C17A C 0.5865(17) 0.1071(14) 0.8918(10) 0.035(4) Uani 1 1 d . . .
H17A H 0.6060 0.0873 0.9434 0.042 Uiso 1 1 calc R . .
O1B O 0.2302(11) 0.1300(10) 0.7007(7) 0.033(3) Uani 1 1 d . . .
O2B O 0.3239(10) 0.1446(10) 0.5581(7) 0.031(3) Uani 1 1 d . . .
O3B O 0.6889(10) -0.0005(9) 0.1545(6) 0.025(3) Uani 1 1 d . . .
O4B O 0.8786(12) -0.0673(10) 0.0672(8) 0.042(3) Uani 1 1 d . . .
N1B N 0.4002(15) 0.0665(13) 0.4266(8) 0.039(4) Uani 1 1 d . . .
N2B N 0.4801(16) 0.1475(13) 0.1765(10) 0.044(4) Uani 1 1 d . . .
C1B C 0.2494(17) 0.0408(15) 0.6598(11) 0.034(4) Uani 1 1 d . . .
C2B C 0.3009(17) 0.0549(15) 0.5854(10) 0.035(4) Uani 1 1 d . . .
C3B C 0.3302(16) -0.0346(15) 0.5388(11) 0.032(4) Uani 1 1 d U . .
C4B C 0.3043(19) -0.1321(18) 0.5729(13) 0.049(6) Uani 1 1 d . . .
H4B H 0.3202 -0.1902 0.5444 0.059 Uiso 1 1 calc R . .
C5B C 0.255(2) -0.1389(18) 0.6497(13) 0.051(6) Uani 1 1 d . . .
H5B H 0.2401 -0.2029 0.6726 0.062 Uiso 1 1 calc R . .
C6B C 0.2274(16) -0.0515(15) 0.6921(12) 0.042(5) Uani 1 1 d . . .
H6B H 0.1938 -0.0569 0.7428 0.050 Uiso 1 1 calc R . .
C7B C 0.379(2) -0.0259(16) 0.4604(13) 0.049(6) Uani 1 1 d . . .
H7B H 0.3958 -0.0844 0.4322 0.059 Uiso 1 1 calc R . .
C8B C 0.4365(18) 0.0811(16) 0.3447(10) 0.041(5) Uani 1 1 d . . .
H8B1 H 0.4427 0.0160 0.3225 0.049 Uiso 1 1 calc R . .
H8B2 H 0.5131 0.0891 0.3390 0.049 Uiso 1 1 calc R . .
C9B C 0.3550(18) 0.1779(15) 0.3005(11) 0.039(5) Uani 1 1 d . . .
H9B1 H 0.3706 0.2432 0.3083 0.047 Uiso 1 1 calc R . .
H9B2 H 0.2760 0.1849 0.3215 0.047 Uiso 1 1 calc R . .
C10B C 0.3631(19) 0.1726(17) 0.2131(13) 0.047(5) Uani 1 1 d . . .
H10A H 0.3312 0.1172 0.2049 0.056 Uiso 1 1 calc R . .
H10B H 0.3152 0.2426 0.1875 0.056 Uiso 1 1 calc R . .
C11B C 0.5186(18) 0.2138(14) 0.1231(10) 0.036(5) Uani 1 1 d . . .
H11B H 0.4707 0.2859 0.1106 0.043 Uiso 1 1 calc R . .
C12B C 0.6310(16) 0.1782(17) 0.0843(10) 0.037(5) Uani 1 1 d . . .
C13B C 0.7075(13) 0.0697(12) 0.0976(9) 0.019(3) Uani 1 1 d U . .
C14B C 0.8118(16) 0.0404(15) 0.0515(11) 0.036(4) Uani 1 1 d . . .
C15B C 0.8369(17) 0.1115(17) -0.0068(10) 0.037(5) Uani 1 1 d . . .
H15B H 0.9049 0.0872 -0.0385 0.045 Uiso 1 1 calc R . .
C16B C 0.7639(16) 0.2231(17) -0.0225(11) 0.038(5) Uani 1 1 d . . .
H16B H 0.7841 0.2717 -0.0624 0.046 Uiso 1 1 calc R . .
C17B C 0.6610(19) 0.2561(15) 0.0246(11) 0.039(5) Uani 1 1 d . . .
H17B H 0.6118 0.3285 0.0174 0.047 Uiso 1 1 calc R . .
N1 N 0.247(2) 0.6065(14) 0.5255(9) 0.098(8) Uani 1 1 d GU . .
H1A H 0.2578 0.5723 0.5721 0.118 Uiso 1 1 calc R . .
C1 C 0.1365(17) 0.6430(18) 0.4975(12) 0.123(13) Uani 1 1 d GU . .
H1B H 0.0743 0.6305 0.5292 0.148 Uiso 1 1 calc R . .
C2 C 0.1191(14) 0.6983(18) 0.4221(13) 0.121(13) Uani 1 1 d GU . .
H2B H 0.0452 0.7228 0.4034 0.145 Uiso 1 1 calc R . .
C3 C 0.2122(19) 0.7171(15) 0.3748(9) 0.075(8) Uani 1 1 d GU . .
H3A H 0.2005 0.7541 0.3244 0.090 Uiso 1 1 calc R . .
C4 C 0.3227(15) 0.6806(16) 0.4027(10) 0.081(8) Uani 1 1 d GU . .
H4C H 0.3849 0.6932 0.3711 0.097 Uiso 1 1 calc R . .
C5 C 0.3401(15) 0.6253(15) 0.4781(11) 0.080(8) Uani 1 1 d GU . .
H5C H 0.4140 0.6009 0.4968 0.096 Uiso 1 1 calc R . .
N2 N 0.4454(12) 0.4758(11) 0.8700(7) 0.064(6) Uani 1 1 d G . .
H2A H 0.4069 0.4608 0.9126 0.077 Uiso 1 1 calc R . .
C6 C 0.4031(11) 0.5766(10) 0.8238(9) 0.066(7) Uani 1 1 d GU . .
H6 H 0.3333 0.6280 0.8390 0.079 Uiso 1 1 calc R . .
C7 C 0.4653(14) 0.6008(10) 0.7550(8) 0.069(7) Uani 1 1 d GU . .
H7 H 0.4370 0.6683 0.7240 0.083 Uiso 1 1 calc R . .
C8 C 0.5697(13) 0.5241(13) 0.7323(7) 0.065(7) Uani 1 1 d GU . .
H8 H 0.6112 0.5403 0.6862 0.078 Uiso 1 1 calc R . .
C9 C 0.6119(11) 0.4232(11) 0.7785(9) 0.073(8) Uani 1 1 d G . .
H9 H 0.6818 0.3719 0.7633 0.087 Uiso 1 1 calc R . .
C10 C 0.5498(12) 0.3991(9) 0.8473(8) 0.044(5) Uani 1 1 d G . .
H10 H 0.5781 0.3316 0.8783 0.052 Uiso 1 1 calc R . .
N3 N 0.0144(19) 0.6985(16) 0.7394(11) 0.099(8) Uani 1 1 d GU . .
C11 C 0.0967(17) 0.6672(12) 0.7948(12) 0.089(9) Uani 1 1 d GU . .
H11 H 0.1481 0.5956 0.8015 0.107 Uiso 1 1 calc R . .
C12 C 0.1022(16) 0.7429(16) 0.8401(11) 0.094(10) Uani 1 1 d GU . .
H12 H 0.1573 0.7219 0.8771 0.112 Uiso 1 1 calc R . .
C13 C 0.0253(18) 0.8498(14) 0.8301(11) 0.065(7) Uani 1 1 d GU . .
H13 H 0.0290 0.9005 0.8604 0.078 Uiso 1 1 calc R . .
C14 C -0.0570(18) 0.8811(13) 0.7747(13) 0.137(15) Uani 1 1 d GU . .
H14 H -0.1085 0.9527 0.7680 0.165 Uiso 1 1 calc R . .
C15 C -0.0625(18) 0.8054(18) 0.7294(12) 0.104(11) Uani 1 1 d GU . .
H15 H -0.1176 0.8264 0.6924 0.124 Uiso 1 1 calc R . .

loop_
_atom_site_aniso_label
_atom_site_aniso_U_11
_atom_site_aniso_U_22
_atom_site_aniso_U_33
_atom_site_aniso_U_23
_atom_site_aniso_U_13
_atom_site_aniso_U_12
U1 0.0326(4) 0.0291(4) 0.0285(4) -0.0031(3) -0.0035(3) -0.0073(3)
U2 0.0329(4) 0.0301(4) 0.0288(4) -0.0030(3) -0.0030(3) -0.0072(3)
Cl1 0.042(3) 0.048(3) 0.040(3) -0.005(2) -0.010(2) -0.015(2)
Cl2 0.075(4) 0.047(3) 0.047(3) -0.012(2) -0.009(3) -0.031(3)
Cl3 0.042(3) 0.038(3) 0.034(3) 0.000(2) 0.000(2) -0.010(2)
Cl4 0.040(3) 0.039(3) 0.113(5) -0.013(3) -0.010(3) -0.003(2)
O1A 0.025(7) 0.043(7) 0.036(8) 0.009(6) -0.012(6) -0.006(6)
O2A 0.020(6) 0.027(6) 0.035(7) 0.004(5) -0.007(5) 0.001(5)
O3A 0.030(7) 0.031(6) 0.026(6) 0.005(5) -0.004(5) -0.013(5)
O4A 0.043(8) 0.036(7) 0.028(7) -0.008(5) -0.010(6) -0.005(6)
N1A 0.038(9) 0.037(9) 0.044(10) 0.001(7) 0.004(8) -0.024(7)
N2A 0.043(10) 0.024(8) 0.038(9) -0.007(7) -0.004(7) -0.013(7)
C1A 0.007(8) 0.059(13) 0.034(10) -0.014(9) -0.003(7) 0.003(8)
C2A 0.027(9) 0.039(10) 0.011(8) 0.004(7) -0.002(7) -0.004(7)
C3A 0.039(6) 0.030(6) 0.038(6) -0.004(4) -0.002(4) -0.015(4)
C4A 0.023(10) 0.049(13) 0.056(14) -0.027(10) -0.011(9) 0.009(8)
C5A 0.045(13) 0.030(11) 0.062(15) -0.010(10) -0.010(11) -0.009(9)
C6A 0.030(11) 0.041(12) 0.048(12) -0.020(9) -0.005(9) 0.002(8)
C7A 0.028(10) 0.043(11) 0.024(9) -0.008(8) 0.008(7) -0.015(8)
C8A 0.033(11) 0.036(10) 0.035(11) -0.001(8) -0.014(9) 0.001(8)
C9A 0.036(11) 0.042(12) 0.036(11) -0.016(9) 0.002(9) -0.007(9)
C10A 0.035(11) 0.069(15) 0.037(12) -0.020(10) -0.009(9) -0.015(10)
C11A 0.057(14) 0.028(10) 0.031(11) -0.004(8) -0.001(9) -0.012(9)
C12A 0.020(9) 0.038(11) 0.054(13) -0.009(9) -0.013(9) -0.008(8)
C13A 0.028(10) 0.033(10) 0.034(10) 0.005(8) -0.022(8) -0.009(8)
C14A 0.033(10) 0.035(10) 0.047(12) -0.001(8) -0.020(9) -0.025(8)
C15A 0.040(11) 0.037(10) 0.023(9) 0.008(8) -0.005(8) -0.014(8)
C16A 0.041(11) 0.034(10) 0.043(12) -0.001(9) -0.024(10) -0.010(8)
C17A 0.048(12) 0.035(10) 0.011(8) 0.009(7) 0.004(8) -0.006(8)
O1B 0.035(7) 0.036(7) 0.027(7) -0.003(5) 0.013(5) -0.018(5)
O2B 0.033(7) 0.038(7) 0.024(6) -0.007(5) -0.009(5) -0.011(6)
O3B 0.032(7) 0.029(6) 0.011(6) 0.009(5) -0.004(5) -0.012(5)
O4B 0.039(8) 0.033(7) 0.047(8) 0.002(6) -0.005(6) -0.008(6)
N1B 0.058(11) 0.047(10) 0.011(7) -0.012(7) 0.002(7) -0.013(8)
N2B 0.061(12) 0.035(9) 0.042(10) 0.000(8) -0.004(9) -0.027(8)
C1B 0.040(11) 0.036(11) 0.035(11) 0.000(8) 0.003(8) -0.028(9)
C2B 0.044(12) 0.035(11) 0.020(9) 0.000(8) 0.004(8) -0.008(8)
C3B 0.031(6) 0.033(6) 0.036(6) -0.004(4) -0.001(4) -0.016(4)
C4B 0.044(12) 0.050(13) 0.056(14) -0.028(11) -0.011(10) -0.008(10)
C5B 0.061(15) 0.049(14) 0.049(14) 0.002(11) -0.021(12) -0.022(11)
C6B 0.031(10) 0.030(10) 0.046(12) 0.021(9) 0.013(9) -0.004(8)
C7B 0.064(15) 0.019(10) 0.056(14) -0.004(9) -0.001(11) -0.005(9)
C8B 0.046(12) 0.046(12) 0.019(9) -0.003(8) 0.006(8) -0.005(9)
C9B 0.043(12) 0.036(11) 0.036(11) -0.003(8) -0.007(9) -0.009(9)
C10B 0.050(13) 0.037(12) 0.057(14) -0.007(10) 0.002(11) -0.020(10)
C11B 0.051(12) 0.025(9) 0.029(10) 0.000(8) -0.023(9) -0.004(8)
C12B 0.027(10) 0.062(13) 0.026(10) -0.016(9) -0.002(8) -0.014(9)
C13B 0.017(5) 0.022(5) 0.018(5) -0.002(4) -0.007(4) -0.006(4)
C14B 0.033(10) 0.030(10) 0.043(12) -0.003(8) -0.011(9) -0.005(8)
C15B 0.032(10) 0.065(14) 0.019(10) -0.012(9) -0.005(8) -0.018(9)
C16B 0.032(11) 0.064(14) 0.029(10) -0.015(9) 0.000(8) -0.024(10)
C17B 0.068(14) 0.024(10) 0.028(10) -0.008(8) -0.003(9) -0.018(9)
N1 0.103(9) 0.096(9) 0.098(9) -0.012(5) -0.007(5) -0.035(5)
C1 0.124(14) 0.122(14) 0.125(14) -0.016(5) -0.008(5) -0.042(6)
C2 0.122(14) 0.121(14) 0.122(14) -0.018(5) -0.009(5) -0.042(6)
C3 0.073(9) 0.078(9) 0.073(9) -0.008(5) -0.010(5) -0.025(5)
C4 0.081(9) 0.080(9) 0.081(9) -0.009(5) -0.007(5) -0.025(5)
C5 0.081(9) 0.079(9) 0.082(9) -0.014(5) -0.013(5) -0.024(5)
N2 0.077(15) 0.082(14) 0.051(12) -0.002(10) 0.009(10) -0.056(12)
C6 0.067(8) 0.064(8) 0.067(8) -0.011(5) -0.007(5) -0.019(5)
C7 0.069(8) 0.067(8) 0.072(8) -0.008(5) -0.009(5) -0.024(5)
C8 0.064(8) 0.069(8) 0.066(8) -0.006(5) -0.009(5) -0.026(5)
C9 0.049(15) 0.086(18) 0.060(17) 0.008(14) 0.003(13) -0.001(13)
C10 0.045(12) 0.033(11) 0.058(14) -0.014(10) 0.003(10) -0.016(9)
N3 0.098(9) 0.100(9) 0.101(9) -0.014(5) -0.006(5) -0.035(5)
C11 0.089(10) 0.084(10) 0.089(10) -0.009(5) 0.000(5) -0.025(5)
C12 0.091(11) 0.100(11) 0.090(11) -0.009(5) -0.007(5) -0.032(6)
C13 0.067(8) 0.065(8) 0.066(8) -0.013(5) -0.003(5) -0.023(5)
C14 0.137(16) 0.139(15) 0.136(16) -0.021(5) -0.009(5) -0.045(7)
C15 0.103(12) 0.103(12) 0.106(12) -0.014(5) -0.006(5) -0.036(6)

loop_
_atom_type_symbol
_atom_type_description
_atom_type_scat_dispersion_real
_atom_type_scat_dispersion_imag
_atom_type_scat_source
C C 0.0033 0.0016 'International Tables Vol C Tables 4.2.6.8 and 6.1.1.4'
H H 0.0000 0.0000 'International Tables Vol C Tables 4.2.6.8 and 6.1.1.4'
N N 0.0061 0.0033 'International Tables Vol C Tables 4.2.6.8 and 6.1.1.4'
O O 0.0106 0.0060 'International Tables Vol C Tables 4.2.6.8 and 6.1.1.4'
Cl Cl 0.1484 0.1585 'International Tables Vol C Tables 4.2.6.8 and 6.1.1.4'
U U -9.6767 9.6646 'International Tables Vol C Tables 4.2.6.8 and 6.1.1.4'

loop_
_geom_angle_atom_site_label_1
_geom_angle_atom_site_label_2
_geom_angle_atom_site_label_3
_geom_angle
_geom_angle_site_symmetry_1
_geom_angle_site_symmetry_3
_geom_angle_publ_flag
O4B U1 O2A 157.4(4) 2_656 . ?
O4B U1 O3A 134.1(4) 2_656 . ?
O2A U1 O3A 64.1(4) . . ?
O4B U1 O3B 67.7(4) 2_656 2_656 ?
O2A U1 O3B 134.8(4) . 2_656 ?
O3A U1 O3B 78.3(4) . 2_656 ?
O4B U1 O1B 126.3(4) 2_656 . ?
O2A U1 O1B 69.5(4) . . ?
O3A U1 O1B 66.9(4) . . ?
O3B U1 O1B 73.5(4) 2_656 . ?
O4B U1 N1A 88.5(5) 2_656 . ?
O2A U1 N1A 70.6(5) . . ?
O3A U1 N1A 109.8(4) . . ?
O3B U1 N1A 150.3(4) 2_656 . ?
O1B U1 N1A 136.2(5) . . ?
O4B U1 N2A 74.5(5) 2_656 . ?
O2A U1 N2A 107.3(4) . . ?
O3A U1 N2A 70.0(5) . . ?
O3B U1 N2A 80.2(4) 2_656 . ?
O1B U1 N2A 133.0(5) . . ?
N1A U1 N2A 76.3(5) . . ?
O4B U1 Cl1 81.6(4) 2_656 . ?
O2A U1 Cl1 86.9(3) . . ?
O3A U1 Cl1 140.9(3) . . ?
O3B U1 Cl1 110.6(3) 2_656 . ?
O1B U1 Cl1 79.0(3) . . ?
N1A U1 Cl1 81.6(4) . . ?
N2A U1 Cl1 147.6(4) . . ?
O1A U2 O4A 165.5(5) . . ?
O1A U2 O2B 94.6(4) . . ?
O4A U2 O2B 86.6(4) . . ?
O1A U2 O1B 97.9(4) . . ?
O4A U2 O1B 95.7(4) . . ?
O2B U2 O1B 65.9(4) . . ?
O1A U2 O3A 125.0(4) . . ?
O4A U2 O3A 65.9(4) . . ?
O2B U2 O3A 118.7(4) . . ?
O1B U2 O3A 64.2(4) . . ?
O1A U2 O2A 65.6(4) . . ?
O4A U2 O2A 125.2(4) . . ?
O2B U2 O2A 123.8(4) . . ?
O1B U2 O2A 65.9(4) . . ?
O3A U2 O2A 59.6(4) . . ?
O1A U2 Cl2 86.9(4) . . ?
O4A U2 Cl2 86.0(3) . . ?
O2B U2 Cl2 154.9(3) . . ?
O1B U2 Cl2 138.8(3) . . ?
O3A U2 Cl2 79.5(3) . . ?
O2A U2 Cl2 79.5(3) . . ?
O1A U2 Cl3 83.8(4) . . ?
O4A U2 Cl3 82.9(3) . . ?
O2B U2 Cl3 71.7(3) . . ?
O1B U2 Cl3 137.5(3) . . ?
O3A U2 Cl3 145.2(3) . . ?
O2A U2 Cl3 145.6(3) . . ?
Cl2 U2 Cl3 83.65(16) . . ?
C1A O1A U2 124.0(11) . . ?
C2A O2A U1 130.4(11) . . ?
C2A O2A U2 116.5(10) . . ?
U1 O2A U2 103.7(4) . . ?
C13A O3A U1 129.8(11) . . ?
C13A O3A U2 118.3(11) . . ?
U1 O3A U2 102.9(4) . . ?
C14A O4A U2 122.5(12) . . ?
C7A N1A C8A 114.5(15) . . ?
C7A N1A U1 127.7(13) . . ?
C8A N1A U1 116.4(11) . . ?
C11A N2A C10A 115.5(15) . . ?
C11A N2A U1 123.8(12) . . ?
C10A N2A U1 119.2(11) . . ?
O1A C1A C2A 116.6(14) . . ?
O1A C1A C6A 123.8(17) . . ?
C2A C1A C6A 119.5(16) . . ?
O2A C2A C1A 116.4(15) . . ?
O2A C2A C3A 122.7(14) . . ?
C1A C2A C3A 120.8(15) . . ?
C4A C3A C2A 117.5(17) . . ?
C4A C3A C7A 119.2(18) . . ?
C2A C3A C7A 123.2(16) . . ?
C5A C4A C3A 120.8(18) . . ?
C6A C5A C4A 122.6(19) . . ?
C5A C6A C1A 118.7(19) . . ?
N1A C7A C3A 124.9(17) . . ?
N1A C8A C9A 111.4(17) . . ?
C8A C9A C10A 113.4(15) . . ?
N2A C10A C9A 111.0(16) . . ?
N2A C11A C12A 127.1(17) . . ?
C13A C12A C17A 118.0(18) . . ?
C13A C12A C11A 124.1(17) . . ?
C17A C12A C11A 117.8(17) . . ?
O3A C13A C12A 123.1(18) . . ?
O3A C13A C14A 115.2(15) . . ?
C12A C13A C14A 121.3(16) . . ?
O4A C14A C15A 123.8(18) . . ?
O4A C14A C13A 117.6(15) . . ?
C15A C14A C13A 118.6(16) . . ?
C14A C15A C16A 121.1(19) . . ?
C17A C16A C15A 117.6(18) . . ?
C16A C17A C12A 123.2(17) . . ?
C1B O1B U1 138.5(10) . . ?
C1B O1B U2 118.1(10) . . ?
U1 O1B U2 102.9(4) . . ?
C2B O2B U2 121.1(10) . . ?
C13B O3B U1 116.7(10) . 2_656 ?
C14B O4B U1 121.8(12) . 2_656 ?
C7B N1B C8B 120.9(16) . . ?
C11B N2B C10B 125.7(17) . . ?
C6B C1B C2B 123.7(18) . . ?
C6B C1B O1B 123.0(17) . . ?
C2B C1B O1B 113.1(15) . . ?
O2B C2B C1B 121.1(16) . . ?
O2B C2B C3B 120.9(16) . . ?
C1B C2B C3B 118.0(17) . . ?
C7B C3B C4B 119.8(17) . . ?
C7B C3B C2B 122.1(17) . . ?
C4B C3B C2B 118.1(17) . . ?
C5B C4B C3B 119.2(18) . . ?
C4B C5B C6B 121(2) . . ?
C1B C6B C5B 120.0(19) . . ?
N1B C7B C3B 120.5(18) . . ?
N1B C8B C9B 112.7(16) . . ?
C8B C9B C10B 113.7(16) . . ?
N2B C10B C9B 114.4(18) . . ?
N2B C11B C12B 121.8(18) . . ?
C13B C12B C11B 122.9(18) . . ?
C13B C12B C17B 120.2(17) . . ?
C11B C12B C17B 116.7(18) . . ?
O3B C13B C14B 119.0(14) . . ?
O3B C13B C12B 122.3(15) . . ?
C14B C13B C12B 118.5(16) . . ?
C15B C14B O4B 124.4(19) . . ?
C15B C14B C13B 121.2(17) . . ?
O4B C14B C13B 114.2(17) . . ?
C14B C15B C16B 122.9(19) . . ?
C17B C16B C15B 117.1(19) . . ?
C16B C17B C12B 119.9(18) . . ?
C1 N1 C5 120.0 . . ?
C2 C1 N1 120.0 . . ?
C1 C2 C3 120.0 . . ?
C4 C3 C2 120.0 . . ?
C3 C4 C5 120.0 . . ?
C4 C5 N1 120.0 . . ?
C6 N2 C10 120.0 . . ?
N2 C6 C7 120.0 . . ?
C6 C7 C8 120.0 . . ?
C9 C8 C7 120.0 . . ?
C8 C9 C10 120.0 . . ?
C9 C10 N2 120.0 . . ?
C11 N3 C15 120.0 . . ?
N3 C11 C12 120.0 . . ?
C11 C12 C13 120.0 . . ?
C12 C13 C14 120.0 . . ?
C15 C14 C13 120.0 . . ?
C14 C15 N3 120.0 . . ?

loop_
_geom_bond_atom_site_label_1
_geom_bond_atom_site_label_2
_geom_bond_distance
_geom_bond_site_symmetry_2
_geom_bond_publ_flag
U1 O4B 2.237(13) 2_656 ?
U1 O2A 2.316(11) . ?
U1 O3A 2.352(12) . ?
U1 O3B 2.396(11) 2_656 ?
U1 O1B 2.397(12) . ?
U1 N1A 2.530(16) . ?
U1 N2A 2.589(15) . ?
U1 Cl1 2.714(5) . ?
U1 U2 3.7854(13) . ?
U2 O1A 2.251(11) . ?
U2 O4A 2.293(12) . ?
U2 O2B 2.358(11) . ?
U2 O1B 2.444(12) . ?
U2 O3A 2.489(11) . ?
U2 O2A 2.495(12) . ?
U2 Cl2 2.738(5) . ?
U2 Cl3 2.808(5) . ?
O1A C1A 1.33(2) . ?
O2A C2A 1.297(19) . ?
O3A C13A 1.31(2) . ?
O4A C14A 1.35(2) . ?
N1A C7A 1.31(2) . ?
N1A C8A 1.46(2) . ?
N2A C11A 1.35(3) . ?
N2A C10A 1.46(2) . ?
C1A C2A 1.41(2) . ?
C1A C6A 1.42(2) . ?
C2A C3A 1.44(3) . ?
C3A C4A 1.40(2) . ?
C3A C7A 1.45(2) . ?
C4A C5A 1.39(3) . ?
C5A C6A 1.38(3) . ?
C8A C9A 1.53(3) . ?
C9A C10A 1.55(3) . ?
C11A C12A 1.44(3) . ?
C12A C13A 1.37(2) . ?
C12A C17A 1.40(3) . ?
C13A C14A 1.42(3) . ?
C14A C15A 1.39(2) . ?
C15A C16A 1.41(2) . ?
C16A C17A 1.38(3) . ?
O1B C1B 1.41(2) . ?
O2B C2B 1.30(2) . ?
O3B C13B 1.288(18) . ?
O3B U1 2.396(11) 2_656 ?
O4B C14B 1.37(2) . ?
O4B U1 2.237(13) 2_656 ?
N1B C7B 1.35(3) . ?
N1B C8B 1.44(2) . ?
N2B C11B 1.32(2) . ?
N2B C10B 1.45(3) . ?
C1B C6B 1.34(2) . ?
C1B C2B 1.38(2) . ?
C2B C3B 1.46(2) . ?
C3B C7B 1.42(3) . ?
C3B C4B 1.43(3) . ?
C4B C5B 1.40(3) . ?
C5B C6B 1.39(3) . ?
C8B C9B 1.48(2) . ?
C9B C10B 1.53(3) . ?
C11B C12B 1.42(3) . ?
C12B C13B 1.41(2) . ?
C12B C17B 1.43(3) . ?
C13B C14B 1.39(3) . ?
C14B C15B 1.34(3) . ?
C15B C16B 1.43(3) . ?
C16B C17B 1.39(3) . ?
N1 C1 1.3900 . ?
N1 C5 1.3900 . ?
C1 C2 1.3900 . ?
C2 C3 1.3900 . ?
C3 C4 1.3900 . ?
C4 C5 1.3900 . ?
N2 C6 1.3900 . ?
N2 C10 1.3900 . ?
C6 C7 1.3900 . ?
C7 C8 1.3900 . ?
C8 C9 1.3900 . ?
C9 C10 1.3900 . ?
N3 C11 1.3900 . ?
N3 C15 1.3900 . ?
C11 C12 1.3900 . ?
C12 C13 1.3900 . ?
C13 C14 1.3900 . ?
C14 C15 1.3900 . ?

loop_
_geom_hbond_atom_site_label_D
_geom_hbond_atom_site_label_H
_geom_hbond_atom_site_label_A
_geom_hbond_distance_DH
_geom_hbond_distance_HA
_geom_hbond_distance_DA
_geom_hbond_angle_DHA
_geom_hbond_site_symmetry_A
N1 H1A Cl2 0.86 2.22 3.054(16) 164.5 .
N2 H2A Cl4 0.86 2.22 3.063(13) 164.8 .
